data_4312754
loop_
_publ_author_name
'David Parker'
'Horst Puschmann'
'Andrei S. Batsanov'
'Kanthi Senanayake'

_publ_contact_author 'Andrei S.Batsanov'
_publ_contact_author_email a.s.batsanov@durham.ac.uk
_publ_section_title
;
 Structural Analysis of Nine-Coordinate Lanthanide Complexes: Steric
 Control of the Metal-Water Distance Across the Series
;
_journal_name_full 'Inorganic Chemistry'
_journal_page_first 8646
_journal_page_last 8651
_journal_paper_doi 10.1021/ic030203z
_journal_volume 42
_journal_year 2003
_chemical_absolute_configuration ad
_chemical_formula_moiety 'C48 H66 Dy N8 O5 3+,3(C F3 O3 S 1-),3(H2 O)'
_chemical_formula_sum 'C51 H72 Dy F9 N8 O17 S3'
_chemical_formula_weight 1498.85
_chemical_name_systematic
;
  ?
;
_space_group_IT_number 4
_symmetry_cell_setting monoclinic
_symmetry_space_group_name_Hall 'P 2yb'
_symmetry_space_group_name_H-M 'P 1 21 1'
_atom_sites_solution_hydrogens difmap
_atom_sites_solution_primary direct
_atom_sites_solution_secondary difmap
_audit_creation_method SHELXL-97
_cell_angle_alpha 90.00
_cell_angle_beta 102.16(1)
_cell_angle_gamma 90.00
_cell_formula_units_Z 2
_cell_length_a 14.532(2)
_cell_length_b 11.805(2)
_cell_length_c 19.247(3)
_cell_measurement_reflns_used 928
_cell_measurement_temperature 120(2)
_cell_measurement_theta_max 22.3
_cell_measurement_theta_min 12.0
_cell_volume 3227.7(9)
_computing_cell_refinement 'SMART version 5.625 (Bruker, 2001)'
_computing_data_collection 'SMART version 5.625 (Bruker, 2001)'
_computing_data_reduction 'SAINT version 6.02A (Bruker, 2001)'
_computing_molecular_graphics 'SHELXTL version 5.10 (Bruker, 1997)'
_computing_publication_material 'SHELXTL version 5.10 (Bruker, 1997)'
_computing_structure_refinement 'SHELXTL version 6.12 (Bruker, 2001)'
_computing_structure_solution 'SHELXTL version 6.12 (Bruker, 2001)'
_diffrn_ambient_temperature 120(2)
_diffrn_detector_area_resol_mean 8
_diffrn_measured_fraction_theta_full 1.000
_diffrn_measured_fraction_theta_max 1.000
_diffrn_measurement_device_type 'SMART 6K CCD area detector'
_diffrn_measurement_method '\w scans'
_diffrn_radiation_monochromator graphite
_diffrn_radiation_source 'fine-focus sealed tube'
_diffrn_radiation_type MoK\a
_diffrn_radiation_wavelength 0.71073
_diffrn_reflns_av_R_equivalents 0.0378
_diffrn_reflns_av_sigmaI/netI 0.0465
_diffrn_reflns_limit_h_max 20
_diffrn_reflns_limit_h_min -20
_diffrn_reflns_limit_k_max 16
_diffrn_reflns_limit_k_min -16
_diffrn_reflns_limit_l_max 27
_diffrn_reflns_limit_l_min -27
_diffrn_reflns_number 59411
_diffrn_reflns_theta_full 30.00
_diffrn_reflns_theta_max 30.00
_diffrn_reflns_theta_min 1.97
_exptl_absorpt_coefficient_mu 1.351
_exptl_absorpt_correction_T_max 0.8440
_exptl_absorpt_correction_T_min 0.6761
_exptl_absorpt_correction_type multi-scan
_exptl_absorpt_process_details 'SADABS v.2.03 (Sheldrick, 2001), R(int)=0.058 before correction'
_exptl_crystal_colour colourless
_exptl_crystal_density_diffrn 1.542
_exptl_crystal_density_method 'not measured'
_exptl_crystal_description 'oblique block'
_exptl_crystal_F_000 1530
_exptl_crystal_size_max 0.36
_exptl_crystal_size_mid 0.26
_exptl_crystal_size_min 0.14
_refine_diff_density_max 2.047
_refine_diff_density_min -0.849
_refine_diff_density_rms 0.080
_refine_ls_abs_structure_details 'Flack H D (1983), Acta Cryst. A39, 876-881'
_refine_ls_abs_structure_Flack -0.034(4)
_refine_ls_extinction_method none
_refine_ls_goodness_of_fit_ref 1.053
_refine_ls_hydrogen_treatment mixed
_refine_ls_matrix_type full
_refine_ls_number_parameters 823
_refine_ls_number_reflns 18798
_refine_ls_number_restraints 1
_refine_ls_restrained_S_all 1.053
_refine_ls_R_factor_all 0.0350
_refine_ls_R_factor_gt 0.0302
_refine_ls_shift/su_max 0.005
_refine_ls_shift/su_mean 0.000
_refine_ls_structure_factor_coef Fsqd
_refine_ls_weighting_details 'calc w=1/[\s^2^(Fo^2^)+(0.0384P)^2^+0.1585P] where P=(Fo^2^+2Fc^2^)/3'
_refine_ls_weighting_scheme calc
_refine_ls_wR_factor_gt 0.0722
_refine_ls_wR_factor_ref 0.0745
_reflns_Friedel_coverage 0.91
_reflns_number_gt 17245
_reflns_number_total 18798
_reflns_threshold_expression I>2\s(I)
_cod_data_source_file ic030203z_7.cif
_cod_data_source_block 02srv124
_cod_depositor_comments
;
The following automatic conversions were performed:

'_symmetry_cell_setting' value 'Monoclinic' changed to 'monoclinic'
according to the built-in table from CIF Core dictionary named
'cif_core.dic' version 2.4.1 from 2010-06-29.

Automatic conversion script
Id: cif_fix_values 1646 2011-03-28 12:23:43Z adriana 
;
_cod_database_code 4312754

loop_
_symmetry_equiv_pos_as_xyz
'x, y, z'
'-x, y+1/2, -z'

loop_
_atom_site_label
_atom_site_type_symbol
_atom_site_fract_x
_atom_site_fract_y
_atom_site_fract_z
_atom_site_U_iso_or_equiv
_atom_site_adp_type
_atom_site_occupancy
_atom_site_symmetry_multiplicity
_atom_site_calc_flag
_atom_site_refinement_flags
_atom_site_disorder_assembly
_atom_site_disorder_group
Dy Dy 0.303431(6) 0.699556(11) 0.718214(5) 0.01319(3) Uani 1 1 d . . .
O1 O 0.17237(14) 0.64441(16) 0.76313(10) 0.0183(4) Uani 1 1 d . . .
O2 O 0.38625(14) 0.65887(17) 0.83194(10) 0.0196(4) Uani 1 1 d . . .
O3 O 0.43669(13) 0.62766(16) 0.68368(10) 0.0182(4) Uani 1 1 d . . .
O4 O 0.22536(13) 0.62154(16) 0.61156(10) 0.0169(4) Uani 1 1 d . . .
O5 O 0.30228(13) 0.49290(17) 0.73175(11) 0.0201(4) Uani 1 1 d . . .
H051 H 0.3466 0.4580 0.7593 0.024(9) Uiso 1 1 d R . .
H052 H 0.2579 0.4575 0.7448 0.053(13) Uiso 1 1 d R . .
N1 N 0.15703(15) 0.83004(18) 0.67381(12) 0.0152(4) Uani 1 1 d . . .
N2 N 0.28375(16) 0.85306(19) 0.81480(12) 0.0174(4) Uani 1 1 d . . .
N3 N 0.44878(16) 0.83931(19) 0.74599(12) 0.0176(4) Uani 1 1 d . . .
N4 N 0.32220(16) 0.81861(19) 0.60479(12) 0.0158(4) Uani 1 1 d . . .
N10 N 0.01976(17) 0.6585(2) 0.76949(14) 0.0229(5) Uani 1 1 d . . .
H10 H -0.0347 0.6902 0.7518 0.048(11) Uiso 1 1 d R . .
N20 N 0.41998(18) 0.67062(19) 0.95117(12) 0.0226(5) Uani 1 1 d . . .
H20 H 0.4130 0.7086 0.9892 0.030(8) Uiso 1 1 d R . .
N30 N 0.59181(17) 0.6252(2) 0.68400(13) 0.0232(5) Uani 1 1 d . . .
H30 H 0.6466 0.6585 0.6969 0.032(10) Uiso 1 1 d R . .
N40 N 0.18930(16) 0.6017(2) 0.49303(12) 0.0193(4) Uani 1 1 d . . .
H40 H 0.1961 0.6269 0.4513 0.060(14) Uiso 1 1 d R . .
C1 C 0.15576(19) 0.9307(2) 0.72065(15) 0.0199(5) Uani 1 1 d . . .
H1.1 H 0.0918 0.9628 0.7126 0.024 Uiso 1 1 d R . .
H1.2 H 0.1973 0.9898 0.7073 0.024 Uiso 1 1 d R . .
C2 C 0.18765(19) 0.9029(2) 0.79868(15) 0.0199(5) Uani 1 1 d . . .
H2.1 H 0.1883 0.9741 0.8265 0.024 Uiso 1 1 d R . .
H2.2 H 0.1428 0.8496 0.8136 0.024 Uiso 1 1 d R . .
C3 C 0.3531(2) 0.9464(2) 0.81636(15) 0.0206(5) Uani 1 1 d . . .
H3.1 H 0.3580 0.9916 0.8604 0.025 Uiso 1 1 d R . .
H3.2 H 0.3305 0.9978 0.7756 0.025 Uiso 1 1 d R . .
C4 C 0.4502(2) 0.9038(2) 0.81237(14) 0.0199(5) Uani 1 1 d . . .
H4.1 H 0.4940 0.9687 0.8141 0.024 Uiso 1 1 d R . .
H4.2 H 0.4741 0.8539 0.8536 0.024 Uiso 1 1 d R . .
C5 C 0.4484(2) 0.9229(2) 0.68760(15) 0.0217(5) Uani 1 1 d . . .
H51 H 0.5123 0.9539 0.6916 0.026 Uiso 1 1 d R . .
H52 H 0.4066 0.9871 0.6932 0.026 Uiso 1 1 d R . .
C6 C 0.41734(19) 0.8702(2) 0.61400(14) 0.0190(5) Uani 1 1 d . . .
H61 H 0.4160 0.9300 0.5775 0.023 Uiso 1 1 d R . .
H62 H 0.4625 0.8110 0.6064 0.023 Uiso 1 1 d R . .
C7 C 0.24988(19) 0.9098(2) 0.59043(15) 0.0194(5) Uani 1 1 d . . .
H71 H 0.2439 0.9372 0.5410 0.023 Uiso 1 1 d R . .
H72 H 0.2717 0.9746 0.6226 0.023 Uiso 1 1 d R . .
C8 C 0.15364(18) 0.8708(2) 0.60013(14) 0.0179(5) Uani 1 1 d . . .
H81 H 0.1095 0.9356 0.5902 0.021 Uiso 1 1 d R . .
H82 H 0.1298 0.8090 0.5662 0.021 Uiso 1 1 d R . .
C10 C 0.07375(18) 0.7588(2) 0.67491(14) 0.0172(5) Uani 1 1 d . . .
H101 H 0.0579 0.7115 0.6315 0.021 Uiso 1 1 d R . .
H102 H 0.0199 0.8093 0.6764 0.021 Uiso 1 1 d R . .
C11 C 0.09216(18) 0.6829(2) 0.73977(13) 0.0168(6) Uani 1 1 d . . .
C12 C 0.0284(2) 0.5815(3) 0.83059(17) 0.0290(7) Uani 1 1 d . . .
H12 H 0.0670 0.5149 0.8220 0.035 Uiso 1 1 d R . .
C13 C -0.0694(3) 0.5395(4) 0.8336(2) 0.0407(9) Uani 1 1 d . . .
H131 H -0.0964 0.4968 0.7905 0.045(7) Uiso 1 1 d R . .
H132 H -0.1086 0.6060 0.8376 0.045(7) Uiso 1 1 d R . .
H133 H -0.0666 0.4902 0.8752 0.045(7) Uiso 1 1 d R . .
C14 C 0.0775(3) 0.6389(4) 0.8987(2) 0.0361(8) Uani 1 1 d . . .
C15 C 0.0523(3) 0.7459(4) 0.9169(2) 0.0482(11) Uani 1 1 d . . .
H15 H 0.0053 0.7866 0.8849 0.058 Uiso 1 1 d R . .
C16 C 0.0965(4) 0.7953(6) 0.9803(2) 0.0684(15) Uani 1 1 d . . .
H16 H 0.0807 0.8706 0.9919 0.082 Uiso 1 1 d R . .
C17 C 0.1683(4) 0.7386(7) 1.0264(3) 0.076(2) Uani 1 1 d . . .
H17 H 0.1989 0.7735 1.0695 0.091 Uiso 1 1 d R . .
C18 C 0.1935(4) 0.6327(6) 1.0094(3) 0.0675(17) Uani 1 1 d . . .
H18 H 0.2405 0.5925 1.0417 0.081 Uiso 1 1 d R . .
C19 C 0.1492(3) 0.5824(4) 0.9457(2) 0.0471(10) Uani 1 1 d . . .
H19 H 0.1660 0.5076 0.9340 0.057 Uiso 1 1 d R . .
C20 C 0.3001(2) 0.7950(2) 0.88432(14) 0.0216(5) Uani 1 1 d . . .
H201 H 0.2406 0.7623 0.8923 0.026 Uiso 1 1 d R . .
H202 H 0.3225 0.8514 0.9223 0.026 Uiso 1 1 d R . .
C21 C 0.37350(16) 0.7039(4) 0.88811(11) 0.0186(4) Uani 1 1 d . . .
C22 C 0.4851(2) 0.5732(2) 0.95870(15) 0.0228(6) Uani 1 1 d . . .
H22 H 0.4666 0.5249 0.9153 0.027 Uiso 1 1 d R . .
C23 C 0.4724(2) 0.5038(3) 1.02213(17) 0.0313(7) Uani 1 1 d . . .
H231 H 0.4077(17) 0.482(2) 1.0133(7) 0.051(7) Uiso 1 1 d R . .
H232 H 0.4870(19) 0.5473(13) 1.0654(11) 0.051(7) Uiso 1 1 d R . .
H233 H 0.5113(17) 0.437(2) 1.0267(8) 0.051(7) Uiso 1 1 d R . .
C29 C 0.6406(4) 0.5551(6) 0.9263(4) 0.103(3) Uani 1 1 d . . .
H29 H 0.6119 0.5064 0.8886 0.124 Uiso 1 1 d R . .
C24 C 0.5856(2) 0.6114(3) 0.96331(16) 0.0273(6) Uani 1 1 d . . .
C25 C 0.6257(2) 0.7008(6) 1.0029(3) 0.0625(13) Uani 1 1 d . . .
H25 H 0.5905 0.7320 1.0346 0.075 Uiso 1 1 d R . .
C26 C 0.7184(3) 0.7330(4) 1.0061(3) 0.0747(17) Uani 1 1 d . . .
H26 H 0.7458 0.7864 1.0414 0.090 Uiso 1 1 d R . .
C27 C 0.7725(4) 0.6728(5) 0.9713(4) 0.0800(19) Uani 1 1 d . . .
H27 H 0.8367 0.6916 0.9763 0.096 Uiso 1 1 d R . .
C28 C 0.7344(5) 0.5838(7) 0.9323(5) 0.141(4) Uani 1 1 d . . .
H28 H 0.7700 0.5507 0.9014 0.169 Uiso 1 1 d R . .
C30 C 0.53340(19) 0.7667(2) 0.75509(15) 0.0209(5) Uani 1 1 d . . .
H301 H 0.5490 0.7373 0.8044 0.025 Uiso 1 1 d R . .
H302 H 0.5871 0.8122 0.7467 0.025 Uiso 1 1 d R . .
C31 C 0.51746(18) 0.6686(2) 0.70435(14) 0.0181(5) Uani 1 1 d . . .
C32 C 0.5830(2) 0.5245(3) 0.63804(17) 0.0250(6) Uani 1 1 d . . .
H32 H 0.5441 0.4670 0.6569 0.030 Uiso 1 1 d R . .
C33 C 0.6816(2) 0.4750(3) 0.6424(2) 0.0359(8) Uani 1 1 d . . .
H331 H 0.7130(10) 0.461(2) 0.6931(11) 0.034(6) Uiso 1 1 d R . .
H332 H 0.7197(10) 0.5303(15) 0.6206(13) 0.034(6) Uiso 1 1 d R . .
H333 H 0.6760(3) 0.401(2) 0.6154(12) 0.034(6) Uiso 1 1 d R . .
C34 C 0.5343(2) 0.5527(2) 0.56193(16) 0.0228(6) Uani 1 1 d . . .
C35 C 0.5657(2) 0.6404(3) 0.52417(18) 0.0283(6) Uani 1 1 d . . .
H35 H 0.6186 0.6848 0.5451 0.034 Uiso 1 1 d R . .
C36 C 0.5196(3) 0.6642(3) 0.45499(18) 0.0326(7) Uani 1 1 d . . .
H36 H 0.5404 0.7240 0.4288 0.039 Uiso 1 1 d R . .
C37 C 0.4417(3) 0.6017(3) 0.42296(18) 0.0334(7) Uani 1 1 d . . .
H37 H 0.4103 0.6177 0.3756 0.040 Uiso 1 1 d R . .
C38 C 0.4101(2) 0.5148(3) 0.45935(18) 0.0304(7) Uani 1 1 d . . .
H38 H 0.3565 0.4720 0.4379 0.036 Uiso 1 1 d R . .
C39 C 0.4562(2) 0.4905(3) 0.52924(17) 0.0256(6) Uani 1 1 d . . .
H39 H 0.4347 0.4301 0.5547 0.031 Uiso 1 1 d R . .
C40 C 0.3088(2) 0.7389(2) 0.54429(14) 0.0187(5) Uani 1 1 d . . .
H401 H 0.3685 0.7004 0.5425 0.022 Uiso 1 1 d R . .
H402 H 0.2883 0.7815 0.4993 0.022 Uiso 1 1 d R . .
C41 C 0.23626(18) 0.6501(2) 0.55121(14) 0.0156(5) Uani 1 1 d . . .
C42 C 0.12457(19) 0.5069(2) 0.49689(14) 0.0198(5) Uani 1 1 d . . .
H42 H 0.1556 0.4552 0.5360 0.024 Uiso 1 1 d R . .
C43 C 0.1090(2) 0.4411(3) 0.42752(17) 0.0267(6) Uani 1 1 d . . .
H431 H 0.1687(13) 0.4184(18) 0.4173(7) 0.032(6) Uiso 1 1 d R . .
H432 H 0.0761(16) 0.4895(13) 0.3894(9) 0.032(6) Uiso 1 1 d R . .
H433 H 0.0717(16) 0.3737(19) 0.4312(5) 0.032(6) Uiso 1 1 d R . .
C44 C 0.0336(2) 0.5490(2) 0.51414(14) 0.0203(5) Uani 1 1 d . . .
C45 C -0.0187(2) 0.6349(2) 0.47398(16) 0.0252(6) Uani 1 1 d . . .
H45 H 0.0037 0.6681 0.4357 0.030 Uiso 1 1 d R . .
C46 C -0.1029(2) 0.6706(3) 0.48864(19) 0.0327(7) Uani 1 1 d . . .
H46 H -0.1378 0.7288 0.4606 0.039 Uiso 1 1 d R . .
C47 C -0.1365(2) 0.6209(3) 0.5442(2) 0.0343(7) Uani 1 1 d . . .
H47 H -0.1938 0.6468 0.5547 0.041 Uiso 1 1 d R . .
C48 C -0.0852(2) 0.5353(3) 0.5844(2) 0.0336(7) Uani 1 1 d . . .
H48 H -0.1075 0.5022 0.6228 0.040 Uiso 1 1 d R . .
C49 C -0.0007(2) 0.5001(3) 0.56934(16) 0.0268(6) Uani 1 1 d . . .
H49 H 0.0339 0.4414 0.5970 0.032 Uiso 1 1 d R . .
S1 S 0.50366(6) 0.28216(7) 0.83652(4) 0.03086(17) Uani 1 1 d . . .
O11 O 0.4651(2) 0.3909(2) 0.81273(15) 0.0444(7) Uani 1 1 d . . .
O12 O 0.55587(19) 0.2797(2) 0.90910(13) 0.0404(6) Uani 1 1 d . . .
O13 O 0.4416(2) 0.1874(3) 0.81554(14) 0.0499(7) Uani 1 1 d . . .
C50 C 0.5953(4) 0.2621(4) 0.7854(2) 0.0501(11) Uani 1 1 d . . .
F11 F 0.6364(3) 0.1625(3) 0.8007(2) 0.0908(12) Uani 1 1 d . . .
F12 F 0.5575(3) 0.2665(3) 0.71608(14) 0.0751(9) Uani 1 1 d . . .
F13 F 0.6603(2) 0.3418(3) 0.80086(15) 0.0661(8) Uani 1 1 d . . .
S2 S 0.06961(6) 0.28477(7) 0.73275(5) 0.03356(18) Uani 1 1 d . . .
O21 O -0.0272(2) 0.3153(3) 0.70621(19) 0.0626(9) Uani 1 1 d . . .
O22 O 0.1295(2) 0.3808(3) 0.7496(2) 0.0606(9) Uani 1 1 d . . .
O23 O 0.10471(18) 0.1973(3) 0.69307(13) 0.0489(6) Uani 1 1 d . . .
C51 C 0.0664(4) 0.2186(4) 0.8158(2) 0.0643(14) Uani 1 1 d . . .
F21 F 0.0137(4) 0.1299(3) 0.8094(2) 0.1097(15) Uani 1 1 d . . .
F22 F 0.0449(3) 0.2910(3) 0.86336(17) 0.0913(13) Uani 1 1 d . . .
F23 F 0.1540(3) 0.1821(4) 0.84525(18) 0.1242(19) Uani 1 1 d . . .
S3 S 0.79894(6) 0.86607(8) 0.74137(5) 0.03331(18) Uani 1 1 d . . .
O31 O 0.7429(2) 0.9413(4) 0.69202(16) 0.0695(11) Uani 1 1 d . . .
O32 O 0.7598(2) 0.7550(3) 0.74822(19) 0.0615(9) Uani 1 1 d . . .
O33 O 0.89733(17) 0.8613(2) 0.74004(13) 0.0373(6) Uani 1 1 d . . .
C52 C 0.7963(3) 0.9313(3) 0.8265(2) 0.0380(8) Uani 1 1 d . . .
F31 F 0.8269(2) 1.0376(3) 0.82776(19) 0.0745(9) Uani 1 1 d . . .
F32 F 0.8502(2) 0.8806(3) 0.87959(13) 0.0715(9) Uani 1 1 d . . .
F33 F 0.70872(14) 0.9361(2) 0.83758(12) 0.0404(5) Uani 1 1 d . . .
O1W O 0.30247(19) 0.3514(2) 0.59817(13) 0.0382(6) Uani 1 1 d . . .
H1W1 H 0.3155 0.3031 0.6316 0.057 Uiso 1 1 d R . .
H2W1 H 0.3121 0.3948 0.6342 0.057 Uiso 1 1 d R . .
O2W O 0.29660(19) 0.1660(2) 0.69051(14) 0.0374(6) Uani 1 1 d . . .
H1W2 H 0.2405 0.1717 0.6965 0.023(9) Uiso 1 1 d R . .
H2W2 H 0.3318 0.1956 0.7268 0.071(15) Uiso 1 1 d R . .
O3W O -0.19512(19) 0.1794(3) 0.64565(13) 0.0450(8) Uani 1 1 d . . .
H1W3 H -0.1480 0.2210 0.6626 0.053(15) Uiso 1 1 d R . .
H2W3 H -0.2121 0.1275 0.6709 0.069(18) Uiso 1 1 d R . .

loop_
_atom_site_aniso_label
_atom_site_aniso_U_11
_atom_site_aniso_U_22
_atom_site_aniso_U_33
_atom_site_aniso_U_23
_atom_site_aniso_U_13
_atom_site_aniso_U_12
Dy 0.01384(5) 0.01422(4) 0.01101(4) -0.00007(6) 0.00145(3) 0.00076(6)
O1 0.0163(9) 0.0205(9) 0.0187(9) 0.0041(7) 0.0053(7) 0.0023(7)
O2 0.0221(10) 0.0226(9) 0.0120(8) 0.0007(7) -0.0011(7) 0.0049(7)
O3 0.0172(9) 0.0205(9) 0.0168(9) -0.0012(7) 0.0034(7) 0.0008(7)
O4 0.0162(9) 0.0204(9) 0.0131(8) -0.0003(7) 0.0007(7) -0.0032(7)
O5 0.0208(10) 0.0147(9) 0.0240(10) 0.0033(7) 0.0028(8) 0.0005(7)
N1 0.0156(10) 0.0140(9) 0.0154(10) 0.0004(8) 0.0022(8) -0.0003(8)
N2 0.0162(10) 0.0188(11) 0.0160(10) -0.0027(8) 0.0010(8) 0.0023(8)
N3 0.0177(11) 0.0181(11) 0.0159(10) -0.0023(8) 0.0013(8) 0.0000(8)
N4 0.0144(10) 0.0172(10) 0.0155(10) 0.0016(8) 0.0021(8) -0.0016(8)
N10 0.0181(11) 0.0270(11) 0.0259(12) 0.0057(9) 0.0098(10) 0.0029(9)
N20 0.0288(12) 0.0242(14) 0.0125(10) -0.0012(8) -0.0006(9) 0.0047(8)
N30 0.0154(11) 0.0277(12) 0.0259(12) -0.0047(10) 0.0033(9) 0.0021(9)
N40 0.0196(11) 0.0251(12) 0.0130(10) -0.0016(9) 0.0026(8) -0.0037(9)
C1 0.0189(13) 0.0179(12) 0.0215(13) -0.0013(10) 0.0010(10) 0.0030(10)
C2 0.0188(13) 0.0198(13) 0.0198(12) -0.0043(10) 0.0014(10) 0.0046(10)
C3 0.0224(13) 0.0173(12) 0.0207(13) -0.0045(10) 0.0013(10) -0.0013(10)
C4 0.0220(13) 0.0182(12) 0.0172(12) -0.0063(10) -0.0010(10) -0.0019(10)
C5 0.0216(13) 0.0216(13) 0.0212(13) -0.0002(10) 0.0025(11) -0.0074(10)
C6 0.0174(12) 0.0211(12) 0.0188(12) 0.0017(10) 0.0041(10) -0.0046(10)
C7 0.0177(12) 0.0186(12) 0.0217(13) 0.0060(10) 0.0038(10) 0.0025(10)
C8 0.0149(12) 0.0207(12) 0.0165(12) 0.0061(9) 0.0001(9) 0.0017(9)
C10 0.0133(11) 0.0215(13) 0.0173(12) 0.0015(10) 0.0041(9) 0.0012(9)
C11 0.0164(10) 0.0161(17) 0.0187(10) 0.0013(9) 0.0055(8) -0.0008(9)
C12 0.0299(16) 0.0290(15) 0.0330(16) 0.0124(13) 0.0177(13) 0.0061(12)
C13 0.0349(19) 0.046(2) 0.048(2) 0.0152(17) 0.0244(17) 0.0005(16)
C14 0.0310(19) 0.052(2) 0.0286(18) 0.0126(15) 0.0143(14) 0.0067(16)
C15 0.047(2) 0.070(3) 0.030(2) -0.0064(18) 0.0128(17) 0.016(2)
C16 0.072(3) 0.097(4) 0.039(2) -0.026(3) 0.020(2) 0.007(3)
C17 0.079(4) 0.127(6) 0.0201(19) -0.005(2) 0.006(2) -0.002(4)
C18 0.056(3) 0.112(5) 0.031(2) 0.029(3) 0.001(2) 0.000(3)
C19 0.043(2) 0.064(3) 0.037(2) 0.0273(19) 0.0139(17) 0.0109(19)
C20 0.0281(15) 0.0237(14) 0.0130(11) 0.0005(10) 0.0044(10) 0.0038(11)
C21 0.0212(10) 0.0187(11) 0.0144(9) 0.0024(15) 0.0002(8) -0.0007(16)
C22 0.0290(15) 0.0219(13) 0.0150(12) 0.0019(10) -0.0013(11) 0.0052(11)
C23 0.0332(17) 0.0324(17) 0.0263(15) 0.0116(13) 0.0013(13) 0.0032(13)
C29 0.085(4) 0.099(5) 0.155(6) -0.085(5) 0.093(4) -0.055(4)
C24 0.0347(17) 0.0227(14) 0.0241(14) 0.0021(11) 0.0050(12) 0.0040(12)
C25 0.0299(16) 0.065(3) 0.089(3) -0.040(4) 0.0039(18) -0.003(3)
C26 0.038(2) 0.065(3) 0.114(5) -0.040(3) 0.002(3) -0.012(2)
C27 0.051(3) 0.071(5) 0.130(5) -0.006(3) 0.045(3) -0.013(2)
C28 0.093(5) 0.121(6) 0.252(11) -0.107(7) 0.134(6) -0.058(5)
C30 0.0131(12) 0.0262(14) 0.0215(13) -0.0057(11) -0.0002(10) 0.0012(10)
C31 0.0143(11) 0.0219(14) 0.0180(12) 0.0015(9) 0.0033(9) 0.0044(8)
C32 0.0219(14) 0.0248(14) 0.0296(15) 0.0002(11) 0.0081(12) 0.0051(11)
C33 0.0299(17) 0.0412(19) 0.0386(18) 0.0037(15) 0.0121(14) 0.0169(14)
C34 0.0239(14) 0.0202(13) 0.0272(14) -0.0034(11) 0.0121(11) 0.0039(10)
C35 0.0311(16) 0.0227(15) 0.0336(16) -0.0018(12) 0.0125(13) -0.0011(12)
C36 0.0424(19) 0.0288(15) 0.0300(16) 0.0033(12) 0.0156(14) 0.0053(12)
C37 0.0412(19) 0.0344(17) 0.0260(15) -0.0003(13) 0.0104(14) 0.0136(15)
C38 0.0278(16) 0.0298(16) 0.0349(17) -0.0094(13) 0.0097(13) 0.0046(12)
C39 0.0246(14) 0.0230(14) 0.0318(15) -0.0042(12) 0.0120(12) 0.0001(11)
C40 0.0202(13) 0.0230(12) 0.0131(11) -0.0016(9) 0.0045(10) -0.0019(9)
C41 0.0158(12) 0.0182(11) 0.0120(11) -0.0008(9) 0.0014(9) 0.0016(9)
C42 0.0199(13) 0.0206(13) 0.0177(12) -0.0046(10) 0.0010(10) -0.0051(10)
C43 0.0252(15) 0.0275(15) 0.0266(15) -0.0106(12) 0.0037(12) -0.0059(12)
C44 0.0202(13) 0.0214(13) 0.0187(12) -0.0048(10) 0.0027(10) -0.0049(10)
C45 0.0294(15) 0.0206(14) 0.0241(14) -0.0029(11) 0.0022(12) -0.0056(11)
C46 0.0284(16) 0.0263(18) 0.0413(18) -0.0014(12) 0.0028(14) 0.0001(11)
C47 0.0224(15) 0.0323(17) 0.050(2) -0.0042(15) 0.0106(14) -0.0025(12)
C48 0.0240(16) 0.0397(19) 0.0399(19) -0.0003(15) 0.0132(14) -0.0076(13)
C49 0.0257(15) 0.0318(16) 0.0226(14) 0.0016(12) 0.0042(12) -0.0042(12)
S1 0.0400(4) 0.0232(4) 0.0246(4) 0.0017(3) -0.0041(3) 0.0031(3)
O11 0.0506(16) 0.0262(12) 0.0463(15) -0.0048(11) -0.0131(12) 0.0116(11)
O12 0.0451(15) 0.0476(15) 0.0243(12) 0.0104(11) -0.0021(10) -0.0079(12)
O13 0.0600(16) 0.0340(16) 0.0463(14) 0.0031(14) -0.0102(11) -0.0107(15)
C50 0.078(3) 0.036(2) 0.039(2) -0.0004(17) 0.020(2) 0.010(2)
F11 0.111(3) 0.061(2) 0.108(3) 0.0073(17) 0.041(2) 0.0507(19)
F12 0.133(3) 0.0651(18) 0.0317(13) -0.0134(12) 0.0278(16) -0.0056(18)
F13 0.0700(19) 0.078(2) 0.0586(17) -0.0036(14) 0.0330(15) -0.0110(16)
S2 0.0344(4) 0.0271(4) 0.0410(5) -0.0028(3) 0.0121(4) -0.0028(3)
O21 0.0525(19) 0.065(2) 0.065(2) 0.0133(17) 0.0015(16) 0.0180(16)
O22 0.0555(19) 0.0453(17) 0.091(3) -0.0275(16) 0.0371(18) -0.0214(14)
O23 0.0570(15) 0.0381(12) 0.0543(14) -0.0155(19) 0.0177(12) 0.0016(19)
C51 0.110(4) 0.039(3) 0.043(2) 0.0079(19) 0.016(2) 0.010(2)
F21 0.181(4) 0.0447(18) 0.129(3) 0.0199(19) 0.089(3) -0.020(2)
F22 0.178(4) 0.0554(18) 0.0562(18) 0.0137(14) 0.060(2) 0.034(2)
F23 0.188(4) 0.092(3) 0.0627(19) -0.019(2) -0.042(2) 0.084(3)
S3 0.0221(4) 0.0512(5) 0.0273(4) -0.0013(4) 0.0068(3) 0.0096(3)
O31 0.059(2) 0.120(3) 0.0318(15) 0.0232(17) 0.0148(14) 0.052(2)
O32 0.0326(15) 0.069(2) 0.083(2) -0.0385(18) 0.0124(15) -0.0004(14)
O33 0.0296(12) 0.0496(15) 0.0366(13) 0.0094(11) 0.0154(10) 0.0092(11)
C52 0.0312(17) 0.046(2) 0.039(2) -0.0012(15) 0.0130(15) 0.0065(15)
F31 0.0582(17) 0.0665(19) 0.107(3) -0.0379(17) 0.0373(17) -0.0199(14)
F32 0.0555(17) 0.121(3) 0.0355(13) 0.0004(15) 0.0045(12) 0.0365(17)
F33 0.0305(10) 0.0505(13) 0.0448(12) -0.0085(10) 0.0184(9) 0.0033(9)
O1W 0.0558(16) 0.0301(12) 0.0324(13) -0.0003(10) 0.0174(12) -0.0022(11)
O2W 0.0434(15) 0.0271(12) 0.0386(14) 0.0022(9) 0.0017(11) -0.0001(9)
O3W 0.0469(15) 0.062(2) 0.0238(10) -0.0045(13) 0.0031(10) 0.0075(14)

loop_
_atom_type_symbol
_atom_type_description
_atom_type_scat_dispersion_real
_atom_type_scat_dispersion_imag
_atom_type_scat_source
C C 0.0033 0.0016 'International Tables Vol C Tables 4.2.6.8 and 6.1.1.4'
H H 0.0000 0.0000 'International Tables Vol C Tables 4.2.6.8 and 6.1.1.4'
N N 0.0061 0.0033 'International Tables Vol C Tables 4.2.6.8 and 6.1.1.4'
O O 0.0106 0.0060 'International Tables Vol C Tables 4.2.6.8 and 6.1.1.4'
F F 0.0171 0.0103 'International Tables Vol C Tables 4.2.6.8 and 6.1.1.4'
S S 0.1246 0.1234 'International Tables Vol C Tables 4.2.6.8 and 6.1.1.4'
Dy Dy -0.1892 4.4098 'International Tables Vol C Tables 4.2.6.8 and 6.1.1.4'

loop_
_geom_angle_atom_site_label_1
_geom_angle_atom_site_label_2
_geom_angle_atom_site_label_3
_geom_angle
_geom_angle_site_symmetry_1
_geom_angle_site_symmetry_3
_geom_angle_publ_flag
O2 Dy O4 144.60(7) . . ?
O2 Dy O3 84.06(7) . . ?
O4 Dy O3 83.34(7) . . ?
O2 Dy O1 83.95(7) . . ?
O4 Dy O1 86.10(7) . . ?
O3 Dy O1 142.28(7) . . ?
O2 Dy O5 72.97(7) . . ?
O4 Dy O5 71.69(7) . . ?
O3 Dy O5 72.15(7) . . ?
O1 Dy O5 70.15(7) . . ?
O2 Dy N1 130.93(7) . . ?
O4 Dy N1 74.47(7) . . ?
O3 Dy N1 141.80(7) . . ?
O1 Dy N1 67.44(7) . . ?
O5 Dy N1 126.58(7) . . ?
O2 Dy N3 72.80(7) . . ?
O4 Dy N3 130.42(7) . . ?
O3 Dy N3 67.01(7) . . ?
O1 Dy N3 140.83(7) . . ?
O5 Dy N3 128.45(7) . . ?
N1 Dy N3 104.97(7) . . ?
O2 Dy N2 65.84(7) . . ?
O4 Dy N2 141.90(7) . . ?
O3 Dy N2 131.73(7) . . ?
O1 Dy N2 73.47(7) . . ?
O5 Dy N2 126.89(7) . . ?
N1 Dy N2 68.11(7) . . ?
N3 Dy N2 68.40(7) . . ?
O2 Dy N4 139.75(7) . . ?
O4 Dy N4 66.32(7) . . ?
O3 Dy N4 73.97(7) . . ?
O1 Dy N4 132.98(7) . . ?
O5 Dy N4 128.10(7) . . ?
N1 Dy N4 68.77(7) . . ?
N3 Dy N4 67.69(7) . . ?
N2 Dy N4 105.01(7) . . ?
C11 O1 Dy 122.55(17) . . ?
C21 O2 Dy 125.87(19) . . ?
C31 O3 Dy 123.10(17) . . ?
C41 O4 Dy 125.55(17) . . ?
C10 N1 C8 109.6(2) . . ?
C10 N1 C1 109.2(2) . . ?
C8 N1 C1 108.4(2) . . ?
C10 N1 Dy 105.79(15) . . ?
C8 N1 Dy 111.26(15) . . ?
C1 N1 Dy 112.53(15) . . ?
C20 N2 C2 109.7(2) . . ?
C20 N2 C3 110.3(2) . . ?
C2 N2 C3 108.2(2) . . ?
C20 N2 Dy 107.29(16) . . ?
C2 N2 Dy 111.05(15) . . ?
C3 N2 Dy 110.31(15) . . ?
C30 N3 C4 109.6(2) . . ?
C30 N3 C5 110.0(2) . . ?
C4 N3 C5 107.8(2) . . ?
C30 N3 Dy 105.73(16) . . ?
C4 N3 Dy 111.12(16) . . ?
C5 N3 Dy 112.56(16) . . ?
C40 N4 C6 108.6(2) . . ?
C40 N4 C7 110.1(2) . . ?
C6 N4 C7 109.2(2) . . ?
C40 N4 Dy 106.94(15) . . ?
C6 N4 Dy 111.85(15) . . ?
C7 N4 Dy 110.14(15) . . ?
C11 N10 C12 122.3(2) . . ?
C21 N20 C22 121.0(3) . . ?
C31 N30 C32 121.1(2) . . ?
C41 N40 C42 120.6(2) . . ?
N1 C1 C2 112.8(2) . . ?
N2 C2 C1 111.8(2) . . ?
N2 C3 C4 112.8(2) . . ?
N3 C4 C3 111.7(2) . . ?
N3 C5 C6 112.5(2) . . ?
N4 C6 C5 111.3(2) . . ?
N4 C7 C8 112.9(2) . . ?
N1 C8 C7 111.6(2) . . ?
N1 C10 C11 110.2(2) . . ?
O1 C11 N10 122.1(2) . . ?
O1 C11 C10 120.2(2) . . ?
N10 C11 C10 117.6(2) . . ?
N10 C12 C14 111.2(3) . . ?
N10 C12 C13 108.0(3) . . ?
C14 C12 C13 112.8(3) . . ?
C15 C14 C19 118.3(4) . . ?
C15 C14 C12 121.8(4) . . ?
C19 C14 C12 119.9(4) . . ?
C14 C15 C16 120.7(5) . . ?
C15 C16 C17 120.4(5) . . ?
C18 C17 C16 119.5(5) . . ?
C17 C18 C19 120.3(5) . . ?
C18 C19 C14 120.7(5) . . ?
N2 C20 C21 110.6(2) . . ?
O2 C21 N20 121.9(3) . . ?
O2 C21 C20 119.5(2) . . ?
N20 C21 C20 118.5(2) . . ?
N20 C22 C23 108.4(2) . . ?
N20 C22 C24 111.4(2) . . ?
C23 C22 C24 113.2(3) . . ?
C24 C29 C28 121.0(5) . . ?
C29 C24 C25 116.5(4) . . ?
C29 C24 C22 119.5(3) . . ?
C25 C24 C22 124.0(3) . . ?
C24 C25 C26 122.4(4) . . ?
C27 C26 C25 119.9(5) . . ?
C26 C27 C28 118.7(5) . . ?
C27 C28 C29 121.4(5) . . ?
N3 C30 C31 111.1(2) . . ?
O3 C31 N30 121.5(2) . . ?
O3 C31 C30 120.6(2) . . ?
N30 C31 C30 117.8(2) . . ?
N30 C32 C34 111.4(2) . . ?
N30 C32 C33 108.3(3) . . ?
C34 C32 C33 112.1(3) . . ?
C39 C34 C35 118.9(3) . . ?
C39 C34 C32 119.4(3) . . ?
C35 C34 C32 121.7(3) . . ?
C36 C35 C34 120.3(3) . . ?
C37 C36 C35 120.3(3) . . ?
C38 C37 C36 120.1(3) . . ?
C37 C38 C39 119.9(3) . . ?
C34 C39 C38 120.5(3) . . ?
N4 C40 C41 110.5(2) . . ?
O4 C41 N40 122.0(2) . . ?
O4 C41 C40 119.7(2) . . ?
N40 C41 C40 118.2(2) . . ?
N40 C42 C44 111.0(2) . . ?
N40 C42 C43 108.8(2) . . ?
C44 C42 C43 112.6(2) . . ?
C49 C44 C45 118.9(3) . . ?
C49 C44 C42 120.1(3) . . ?
C45 C44 C42 121.0(3) . . ?
C46 C45 C44 120.7(3) . . ?
C45 C46 C47 119.8(3) . . ?
C48 C47 C46 119.9(3) . . ?
C49 C48 C47 119.8(3) . . ?
C48 C49 C44 120.8(3) . . ?
O11 S1 O13 115.15(17) . . ?
O11 S1 O12 114.63(16) . . ?
O13 S1 O12 115.25(16) . . ?
O11 S1 C50 102.9(2) . . ?
O13 S1 C50 103.4(2) . . ?
O12 S1 C50 103.0(2) . . ?
F13 C50 F11 108.3(4) . . ?
F13 C50 F12 108.7(4) . . ?
F11 C50 F12 109.2(4) . . ?
F13 C50 S1 110.7(3) . . ?
F11 C50 S1 110.0(4) . . ?
F12 C50 S1 109.9(4) . . ?
O22 S2 O21 112.7(2) . . ?
O22 S2 O23 115.06(18) . . ?
O21 S2 O23 114.9(2) . . ?
O22 S2 C51 105.9(2) . . ?
O21 S2 C51 102.7(3) . . ?
O23 S2 C51 103.9(2) . . ?
F21 C51 F22 111.4(5) . . ?
F21 C51 F23 105.6(4) . . ?
F22 C51 F23 104.7(4) . . ?
F21 C51 S2 113.3(4) . . ?
F22 C51 S2 112.8(3) . . ?
F23 C51 S2 108.4(4) . . ?
O31 S3 O33 116.36(18) . . ?
O31 S3 O32 116.5(2) . . ?
O33 S3 O32 112.20(17) . . ?
O31 S3 C52 102.68(19) . . ?
O33 S3 C52 104.03(17) . . ?
O32 S3 C52 102.62(19) . . ?
F32 C52 F31 106.1(4) . . ?
F32 C52 F33 109.4(3) . . ?
F31 C52 F33 106.4(3) . . ?
F32 C52 S3 113.0(3) . . ?
F31 C52 S3 110.2(3) . . ?
F33 C52 S3 111.3(3) . . ?

loop_
_geom_bond_atom_site_label_1
_geom_bond_atom_site_label_2
_geom_bond_distance
_geom_bond_site_symmetry_2
_geom_bond_publ_flag
Dy O2 2.3153(19) . ?
Dy O4 2.3169(19) . ?
Dy O3 2.3355(19) . ?
Dy O1 2.3436(19) . ?
Dy O5 2.454(2) . ?
Dy N1 2.620(2) . ?
Dy N3 2.644(2) . ?
Dy N2 2.654(2) . ?
Dy N4 2.658(2) . ?
O1 C11 1.243(3) . ?
O2 C21 1.253(3) . ?
O3 C31 1.254(3) . ?
O4 C41 1.251(3) . ?
N1 C10 1.477(3) . ?
N1 C8 1.489(3) . ?
N1 C1 1.494(3) . ?
N2 C20 1.477(3) . ?
N2 C2 1.487(3) . ?
N2 C3 1.489(4) . ?
N3 C30 1.479(3) . ?
N3 C4 1.484(3) . ?
N3 C5 1.495(4) . ?
N4 C40 1.477(3) . ?
N4 C6 1.487(3) . ?
N4 C7 1.489(3) . ?
N10 C11 1.331(3) . ?
N10 C12 1.471(4) . ?
N20 C21 1.318(3) . ?
N20 C22 1.477(4) . ?
N30 C31 1.328(3) . ?
N30 C32 1.471(4) . ?
N40 C41 1.313(3) . ?
N40 C42 1.474(3) . ?
C1 C2 1.511(4) . ?
C3 C4 1.516(4) . ?
C5 C6 1.526(4) . ?
C7 C8 1.521(4) . ?
C10 C11 1.514(4) . ?
C12 C14 1.514(5) . ?
C12 C13 1.519(5) . ?
C14 C15 1.381(6) . ?
C14 C19 1.396(5) . ?
C15 C16 1.384(6) . ?
C16 C17 1.390(8) . ?
C17 C18 1.363(9) . ?
C18 C19 1.392(7) . ?
C20 C21 1.506(5) . ?
C22 C23 1.513(4) . ?
C22 C24 1.513(5) . ?
C29 C24 1.351(6) . ?
C29 C28 1.386(8) . ?
C24 C25 1.358(6) . ?
C25 C26 1.388(6) . ?
C26 C27 1.339(7) . ?
C27 C28 1.341(9) . ?
C30 C31 1.501(4) . ?
C32 C34 1.524(4) . ?
C32 C33 1.532(4) . ?
C34 C39 1.387(4) . ?
C34 C35 1.395(4) . ?
C35 C36 1.388(5) . ?
C36 C37 1.382(5) . ?
C37 C38 1.375(5) . ?
C38 C39 1.400(5) . ?
C40 C41 1.513(4) . ?
C42 C44 1.514(4) . ?
C42 C43 1.520(4) . ?
C44 C49 1.390(4) . ?
C44 C45 1.398(4) . ?
C45 C46 1.378(5) . ?
C46 C47 1.396(5) . ?
C47 C48 1.390(5) . ?
C48 C49 1.384(5) . ?
S1 O11 1.436(3) . ?
S1 O13 1.441(3) . ?
S1 O12 1.443(2) . ?
S1 C50 1.830(5) . ?
C50 F13 1.323(6) . ?
C50 F11 1.324(5) . ?
C50 F12 1.333(5) . ?
S2 O22 1.425(3) . ?
S2 O21 1.438(3) . ?
S2 O23 1.440(3) . ?
S2 C51 1.789(5) . ?
C51 F21 1.288(6) . ?
C51 F22 1.337(6) . ?
C51 F23 1.349(7) . ?
S3 O31 1.424(3) . ?
S3 O33 1.436(2) . ?
S3 O32 1.447(4) . ?
S3 C52 1.818(4) . ?
C52 F32 1.295(5) . ?
C52 F31 1.330(5) . ?
C52 F33 1.336(4) . ?

loop_
_geom_hbond_atom_site_label_D
_geom_hbond_atom_site_label_H
_geom_hbond_atom_site_label_A
_geom_hbond_distance_DH
_geom_hbond_distance_HA
_geom_hbond_distance_DA
_geom_hbond_angle_DHA
_geom_hbond_site_symmetry_A
O5 H051 O11 0.85 1.97 2.815(3) 169.2 .
O5 H052 O22 0.85 2.09 2.922(3) 164.7 .
N10 H10 O33 0.88 2.24 2.965(4) 140.1 1_455
N20 H20 O12 0.88 2.09 2.935(3) 160.3 2_657
N30 H30 O32 0.88 2.07 2.926(4) 164.7 .
N40 H40 O3W 0.88 1.96 2.840(3) 173.1 2_556
O1W H1W1 O2W 0.85 2.03 2.831(3) 157.4 .
O1W H2W1 O5 0.85 2.24 3.067(3) 165.7 .
O2W H1W2 O23 0.85 1.98 2.824(4) 169.6 .
O2W H2W2 O13 0.85 2.08 2.856(4) 151.8 .
O3W H1W3 O21 0.85 2.10 2.948(5) 176.7 .
O3W H2W3 O31 0.85 2.35 3.137(6) 153.6 1_445

loop_
_geom_torsion_atom_site_label_1
_geom_torsion_atom_site_label_2
_geom_torsion_atom_site_label_3
_geom_torsion_atom_site_label_4
_geom_torsion
_geom_torsion_site_symmetry_1
_geom_torsion_site_symmetry_2
_geom_torsion_site_symmetry_3
_geom_torsion_site_symmetry_4
_geom_torsion_publ_flag
N1 C1 C2 N2 57.3(3) . . . . ?
C1 C2 N2 C3 77.4(3) . . . . ?
C2 N2 C3 C4 -164.4(2) . . . . ?
N2 C3 C4 N3 60.1(3) . . . . ?
C3 C4 N3 C5 80.3(3) . . . . ?
C4 N3 C5 C6 -162.6(2) . . . . ?
N3 C5 C6 N4 57.4(3) . . . . ?
C5 C6 N4 C7 78.0(3) . . . . ?
C6 N4 C7 C8 -164.3(2) . . . . ?
N4 C7 C8 N1 59.5(3) . . . . ?
C7 C8 N1 C1 79.9(3) . . . . ?
C8 N1 C1 C2 -162.9(2) . . . . ?
N1 C10 C11 O1 -34.3(3) . . . . ?
N2 C20 C21 O2 -25.7(4) . . . . ?
N3 C30 C31 O3 -29.8(4) . . . . ?
N4 C40 C41 O4 -28.9(3) . . . . ?
